data_2003204
loop_
_publ_author_name
'Clegg, William'
'Cressey, Jonathan T.'
'McCamley, Andrew'
'Straughan, Brian P.'

_publ_section_title
;
 The Polymeric Structure of Aquacadmium Bisnicotinate
;
_journal_coden_ASTM ACSCEE
_journal_issue 2
_journal_name_full
;
 Acta Crystallographica, Section C: Crystal Structure Communications
;
_journal_page_first 234
_journal_page_last 235
_journal_paper_doi 10.1107/S0108270194007249
_journal_volume 51
_journal_year 1995
_chemical_formula_analytical ?
_chemical_formula_moiety '[Cd (C6 H4 N O2)2 (H2 O)]'
_chemical_formula_structural ?
_chemical_formula_sum 'C12 H10 Cd N2 O5'
_chemical_formula_weight 374.62
_space_group_IT_number 61
_symmetry_space_group_name_Hall '-P 2ac 2ab'
_symmetry_space_group_name_H-M 'P b c a'
_cell_angle_alpha 90.00
_cell_angle_beta 90.00
_cell_angle_gamma 90.00
_cell_formula_units_Z 8
_cell_length_a 11.453(2)
_cell_length_b 12.119(2)
_cell_length_c 17.444(4)
_cell_measurement_reflns_used 32
_cell_measurement_temperature 295(2)
_cell_measurement_theta_max 12.23
_cell_measurement_theta_min 10.92
_cell_volume 2421.2(8)
_diffrn_radiation_type MoK\a
_diffrn_radiation_wavelength 0.71073
_exptl_absorpt_coefficient_mu 1.826
_exptl_crystal_colour colourless
_exptl_crystal_density_diffrn 2.055
_exptl_crystal_density_meas ?
_exptl_crystal_density_method ?
_exptl_crystal_description block
_exptl_crystal_size_max 0.29
_exptl_crystal_size_mid 0.23
_exptl_crystal_size_min 0.19
_refine_diff_density_max .372
_refine_diff_density_min -.364
_refine_ls_extinction_coef 0.00091(13)
_refine_ls_extinction_method 'SHELXL (Sheldrick, 1994)'
_refine_ls_shift/esd_max -0.001
_cod_depositor_comments
;
 Removing duplicate rows from the ATOM_TYPE loop.

 Antanas Vaitkus,
 2018-08-07

 Adding the _atom_site_type_symbol data item.

 Antanas Vaitkus,
 2018-08-07
;
_cod_database_code 2003204

loop_
_symmetry_equiv_pos_as_xyz
'x, y, z'
'-x+1/2, -y, z+1/2'
'-x, y+1/2, -z+1/2'
'x+1/2, -y+1/2, -z'
'-x, -y, -z'
'x-1/2, y, -z-1/2'
'x, -y-1/2, z-1/2'
'-x-1/2, y-1/2, z'

loop_
_atom_site_aniso_label
_atom_site_aniso_U_11
_atom_site_aniso_U_12
_atom_site_aniso_U_13
_atom_site_aniso_U_22
_atom_site_aniso_U_23
_atom_site_aniso_U_33
Cd 0.01854(15) -0.00019(7) 0.00012(7) 0.02411(14) -0.00036(7) 0.02282(14)
O1 0.0417(13) 0.0074(10) 0.0024(10) 0.0296(11) -0.0120(10) 0.0465(13)
O2 0.0309(12) 0.0101(10) -0.0020(11) 0.0440(13) -0.0060(10) 0.0464(13)
N1 0.0277(13) 0.0022(10) 0.0012(10) 0.0251(11) -0.0028(10) 0.0263(11)
C1 0.035(2) 0.0072(13) 0.0069(12) 0.0304(14) 0.0025(11) 0.0215(13)
C2 0.0279(15) -0.0009(12) 0.0035(12) 0.0218(12) 0.0021(10) 0.0239(14)
C3 0.0231(14) 0.0031(11) 0.0003(12) 0.0252(13) 0.0017(11) 0.0258(13)
C4 0.0246(15) 0.0087(12) 0.0009(13) 0.0340(14) -0.0033(12) 0.0311(14)
C5 0.024(2) 0.0014(13) -0.0032(12) 0.0390(15) 0.0000(12) 0.0273(14)
C6 0.031(2) -0.0043(12) 0.0008(12) 0.0305(14) -0.0023(12) 0.0231(13)
O3 0.0338(12) -0.0003(10) -0.0037(10) 0.0407(11) -0.0231(10) 0.0470(13)
O4 0.0247(11) -0.0052(10) -0.0085(10) 0.0468(12) -0.0085(10) 0.0439(12)
N2 0.0216(13) -0.0013(10) -0.0025(10) 0.0254(11) -0.0019(9) 0.0265(12)
C7 0.026(2) -0.0068(12) -0.0012(12) 0.0265(13) 0.0010(11) 0.0268(14)
C8 0.0220(13) -0.0034(11) 0.0009(11) 0.0239(12) 0.0003(10) 0.0223(13)
C9 0.0220(14) -0.0003(11) 0.0008(11) 0.0243(13) -0.0035(11) 0.0251(14)
C10 0.031(2) -0.0001(12) -0.0028(12) 0.0272(14) -0.0057(12) 0.0254(14)
C11 0.030(2) 0.0041(12) 0.0022(12) 0.0267(14) -0.0061(12) 0.0301(14)
C12 0.0202(14) 0.0033(12) -0.0017(12) 0.0295(13) 0.0000(12) 0.0313(15)
O5 0.0375(14) -0.0066(12) -0.0069(11) 0.0441(14) 0.0094(11) 0.0366(13)

loop_
_atom_site_label
_atom_site_type_symbol
_atom_site_occupancy
_atom_site_fract_x
_atom_site_fract_y
_atom_site_fract_z
_atom_site_U_iso_or_equiv
Cd Cd 1 0.36188(2) 0.600424(15) 0.386553(10) 0.02182(10)
O1 O 1 0.5341(2) 0.5126(2) 0.36372(13) 0.0393(5)
O2 O 1 0.3926(2) 0.4133(2) 0.31187(14) 0.0404(5)
N1 N 1 0.6522(2) 0.1916(2) 0.23220(13) 0.0263(5)
C1 C 1 0.4958(3) 0.4266(2) 0.3305(2) 0.0289(6)
C2 C 1 0.5857(2) 0.3391(2) 0.31315(15) 0.0245(6)
C3 C 1 0.5715(2) 0.2666(2) 0.2525(2) 0.0247(6)
H3 H 1 0.5026(2) 0.2700(2) 0.2244(2) 0.030
C4 C 1 0.7472(2) 0.1829(2) 0.2765(2) 0.0299(6)
H4 H 1 0.8027(2) 0.1298(2) 0.2641(2) 0.036
C5 C 1 0.7668(2) 0.2484(2) 0.3396(2) 0.0302(6)
H5 H 1 0.8326(2) 0.2380(2) 0.3700(2) 0.036
C6 C 1 0.6867(3) 0.3300(2) 0.3568(2) 0.0282(6)
H6 H 1 0.7003(3) 0.3784(2) 0.3972(2) 0.034
O3 O 1 0.4822(2) 0.7108(2) 0.45393(13) 0.0405(5)
O4 O 1 0.3163(2) 0.7998(2) 0.47115(13) 0.0385(5)
N2 N 1 0.6616(2) 0.9129(2) 0.60310(13) 0.0245(5)
C7 C 1 0.4217(2) 0.7849(2) 0.4850(2) 0.0265(6)
C8 C 1 0.4825(2) 0.8584(2) 0.54206(14) 0.0227(6)
C9 C 1 0.6016(2) 0.8478(2) 0.5546(2) 0.0238(6)
H9 H 1 0.6419(2) 0.7930(2) 0.5282(2) 0.029
C10 C 1 0.6018(3) 0.9906(2) 0.6415(2) 0.0278(6)
H10 H 1 0.6424(3) 1.0372(2) 0.6745(2) 0.033
C11 C 1 0.4838(3) 1.0040(2) 0.6342(2) 0.0288(6)
H11 H 1 0.4449(3) 1.0568(2) 0.6633(2) 0.035
C12 C 1 0.4228(2) 0.9383(2) 0.5833(2) 0.0270(6)
H12 H 1 0.3428(2) 0.9476(2) 0.5767(2) 0.032
O5 O 1 0.3413(2) 0.4781(2) 0.49228(15) 0.0394(6)
H5A H 1 0.3029(40) 0.4225(35) 0.4834(25) 0.063(14)
H5B H 1 0.3875(38) 0.4666(38) 0.5205(26) 0.065(15)

loop_
_atom_type_symbol
_atom_type_description
_atom_type_scat_source
_atom_type_scat_dispersion_real
_atom_type_scat_dispersion_imag
C C 'International Tables Vol C Tables 4.2.6.8 and 6.1.1.4' .0033 .0016
H H 'International Tables Vol C Tables 4.2.6.8 and 6.1.1.4' .0000 .0000
N N 'International Tables Vol C Tables 4.2.6.8 and 6.1.1.4' .0061 .0033
O O 'International Tables Vol C Tables 4.2.6.8 and 6.1.1.4' .0106 .0060
Cd Cd 'International Tables Vol C Tables 4.2.6.8 and 6.1.1.4' -.8075 1.2
